data_1530439
loop_
_publ_author_name
'Morss, L.R.'
'Fujino, T.'

_publ_section_title
;
 Preparation and crystal structures of plutonium(III) pentachloro
 complexes, K2 Pu Cl5 and Rb2 Pu Cl5
;
_journal_name_full 'Journal of Solid State Chemistry'
_journal_page_first 353
_journal_page_last 362
_journal_volume 72
_journal_year 1988
_chemical_formula_sum 'Cl5 Pu Rb2'
_chemical_name_systematic 'Rb2 Pu Cl5'
_space_group_IT_number 62
_symmetry_space_group_name_Hall '-P 2ac 2n'
_symmetry_space_group_name_H-M 'P n m a'
_cell_angle_alpha 90
_cell_angle_beta 90
_cell_angle_gamma 90
_cell_formula_units_Z 4
_cell_length_a 13.093
_cell_length_b 8.909
_cell_length_c 8.178
_cell_volume 953.927
_citation_journal_id_ASTM JSSCBI
_cod_data_source_file Morss_JSSCBI_1988_1568.cif
_cod_data_source_block Cl5Pu1Rb2
_cod_original_cell_volume 953.9273
_cod_original_formula_sum 'Cl5 Pu1 Rb2'
_cod_database_code 1530439

loop_
_symmetry_equiv_pos_as_xyz
x,y,z
-x+1/2,-y,z+1/2
x+1/2,-y+1/2,-z+1/2
-x,y+1/2,-z
-x,-y,-z
x-1/2,y,-z-1/2
-x-1/2,y-1/2,z-1/2
x,-y-1/2,z

loop_
_atom_site_label
_atom_site_type_symbol
_atom_site_fract_x
_atom_site_fract_y
_atom_site_fract_z
_atom_site_occupancy
_atom_site_U_iso_or_equiv
Cl1 Cl-1 0.0127 0.25 0.0817 1 0.0
Cl2 Cl-1 0.8189 0.25 0.3046 1 0.0
Pu1 Pu+3 0.5094 0.25 0.0658 1 0.0
Cl4 Cl-1 0.5673 0.5407 0.1495 1 0.0
Rb1 Rb+1 0.6888 0.4867 0.5279 1 0.0
Cl3 Cl-1 0.6734 0.25 0.8636 1 0.0
